data_2004884
loop_
_publ_author_name
'Melzer, R.'
'Sonntag, R.'
'Knight, K. S.'

_publ_section_title
;
 Rb~3~H(SeO~4~)~2~ at 4K by Neutron Powder Diffraction
;
_journal_issue 5
_journal_name_full 'Acta Crystallographica Section C'
_journal_page_first 1061
_journal_page_last 1063
_journal_paper_doi 10.1107/S0108270195011085
_journal_volume 52
_journal_year 1996
_chemical_formula_moiety 'H O8 Rb3 Se2'
_chemical_formula_sum 'H O8 Rb3 Se2'
_chemical_formula_weight 543.32
_chemical_name_systematic Trirubidiumhydrogendiselenide
_space_group_IT_number 15
_symmetry_cell_setting monoclinic
_symmetry_space_group_name_Hall '-A 2ya'
_symmetry_space_group_name_H-M 'A 1 2/a 1'
_cell_angle_alpha 90.
_cell_angle_beta 102.8246(4)
_cell_angle_gamma 90.
_cell_formula_units_Z 4
_cell_length_a 10.38719(8)
_cell_length_b 6.03925(2)
_cell_length_c 15.29563(7)
_cell_measurement_reflns_used 'whole diffractogram'
_cell_measurement_temperature 4
_cell_measurement_theta_max 2.52
_cell_measurement_theta_min 0.66
_cell_volume 935.572(9)
_computing_structure_refinement 'TF12LS (Mark 4.12) (David, Ibberson & Matthewman, 1992)'
_diffrn_measurement_device 'high-resolution powder diffractometer (HRPD) at ISIS'
_diffrn_measurement_method 'Measurement method: Neutron scattering'
_diffrn_reflns_number 1731
_exptl_crystal_density_diffrn 3.857
_exptl_crystal_description powder
_refine_ls_number_parameters 46
_refine_ls_structure_factor_coef \c^2^
_cod_data_source_file jz1057.cif
_cod_data_source_block structure
_cod_depositor_comments
;

  Updating the extended H-M symbol to be consistent with the cell
  angles provided, and adding the full symmetry operator list (the
  original incomplete symop list is consisten with the described
  spacegroup and yields this spacegroup upon combining all possible
  symop multiplications).

  After this change the computation of the summary composition yields
  the same formula as in the title of the paper, which makes sense
  (the provided _chemical_formula_sum seems to lack one hydrogen).

  Saulius Gra\<zulis
  2014-06-18

;
_cod_original_cell_volume 935.572
_cod_original_sg_symbol_H-M 'A 2/a'
_cod_database_code 2004884

loop_
_symmetry_equiv_pos_as_xyz
x,y,z
-x+0.5,y,-z
x,y+0.5,z+0.5
-x+0.5,y+0.5,-z+0.5
-x,-y,-z
x+0.5,-y,z
-x,-y+0.5,-z+0.5
x+0.5,-y+0.5,z+0.5

loop_
_atom_site_label
_atom_site_fract_x
_atom_site_fract_y
_atom_site_fract_z
_atom_site_U_iso_or_equiv
_atom_site_type_symbol
Rb(1) .25 .7561(7) 0 .0091(8) Rb
Rb(2) .6519(3) .7346(5) .1945(2) .0079(5) Rb
Se .4628(2) .2269(4) .11680(10) .0066(5) Se
O(1) .3995(4) .0160(6) .1572(2) .0096(8) O
O(2) .4427(3) .1767(5) .0065(2) .0085(6) O
O(3) .6213(3) .2418(6) .1547(2) .0084(6) O
O(4) .3882(3) .4570(6) .1283(2) .0108(8) O
H .009(2) .023(3) .0040(10) .015(3) H

loop_
_geom_angle_atom_site_label_1
_geom_angle_atom_site_label_2
_geom_angle_atom_site_label_3
_geom_angle_site_symmetry_1
_geom_angle_site_symmetry_3
_geom_angle
_geom_angle_publ_flag
O(1) Se O(2) . . 105.7(2) yes
O(1) Se O(3) . . 111.9(2) yes
O(1) Se O(4) . . 112.9(2) yes
O(2) Se O(3) . . 105.0(2) yes
O(2) Se O(4) . . 108.0(2) yes
O(3) Se O(4) . . 112.7(2) yes
O(2) H O(2) 3_555 4_655 173(2) yes
Se O(2) H . 3_555 110.1(8) yes
Se O(2) H . 4_655 103.4(6) yes

loop_
_geom_bond_atom_site_label_1
_geom_bond_atom_site_label_2
_geom_bond_site_symmetry_2
_geom_bond_distance
_geom_bond_publ_flag
Rb(1) O(1)(x2) 3_565 3.000(4) yes
Rb(1) O(2)(x2) 3_565 3.222(5) yes
Rb(1) O(2)(x2) 4_565 3.241(4) yes
Rb(1) O(3)(x2) 4_565 2.964(3) yes
Rb(1) O(4)(x2) 3_555 2.815(4) yes
Rb(2) O(1) 1_565 3.070(5) yes
Rb(2) O(1) 4_665 3.140(5) yes
Rb(2) O(1) 5_655 2.874(5) yes
Rb(2) O(2) 2_665 3.060(4) yes
Rb(2) O(3) . 3.040(5) yes
Rb(2) O(3) 1_565 3.125(5) yes
Rb(2) O(3) 6_555 2.909(4) yes
Rb(2) O(4) . 3.179(4) yes
Rb(2) O(4) 4_665 3.080(5) yes
Rb(2) O(4) 5_665 3.390(5) yes
Se O(1) . 1.618(4) yes
Se O(2) . 1.680(4) yes
Se O(3) . 1.622(4) yes
Se O(4) . 1.619(4) yes
O(1) O(2) . 2.629(5) yes
O(1) O(3) . 2.685(5) yes
O(1) O(4) . 2.698(5) yes
O(2) O(3) . 2.620(5) yes
O(2) O(4) . 2.669(5) yes
O(3) O(4) . 2.698(5) yes
O(2) O(2) 2_655 2.473(4) yes
O(2) H 3_555 1.08(2) yes
O(2) H 4_655 1.39(2) yes
H H 2_555 0.34(3) yes
